data_4077633
loop_
_publ_author_name
'Ueno, Keiji'
'Watanabe, Takahito'
'Ogino, Hiroshi'

_publ_section_title
;
 Synthesis of Cationic Diiron Complexes Bridged by a Base-Stabilized
 Gallium Atom [Fp2(\m-Ga&#x00B7;Do2)]+X-(Fp = (\h-C5H5)Fe(CO)2, Do2=
 2,2&#x2018;-Bipyridine,N,N,N&#x2018;,N&#x2018;-Tetramethylethylenediamine,
 1,10-Phenanthroline, (4-(Dimethylamino)pyridine)2, X-= [Fp2GaCl2]-,
 BPh4-)
;
_journal_issue 26
_journal_name_full Organometallics
_journal_page_first 5679
_journal_paper_doi 10.1021/om000673q
_journal_volume 19
_journal_year 2000
_chemical_formula_moiety '(C24 H18 Fe2 Ga O4 N2) (C14 H10 Fe2 Ga Cl2 O4) (C2 H3 N)'
_chemical_formula_sum 'C40 H31 Cl2 Fe4 Ga2 N3 O8'
_chemical_formula_weight 1115.42
_chemical_name_systematic
; 
 ? 
;
_space_group_IT_number 2
_symmetry_cell_setting triclinic
_symmetry_space_group_name_Hall '-P 1'
_symmetry_space_group_name_H-M 'P -1'
_atom_sites_solution_hydrogens geom
_atom_sites_solution_primary heavy
_atom_sites_solution_secondary difmap
_audit_creation_method SHELXL-97
_cell_angle_alpha 93.54(3)
_cell_angle_beta 99.38(4)
_cell_angle_gamma 78.16(3)
_cell_formula_units_Z 2
_cell_length_a 13.816(6)
_cell_length_b 14.931(4)
_cell_length_c 10.731(5)
_cell_measurement_reflns_used 25
_cell_measurement_temperature 293(2)
_cell_measurement_theta_max 14.81
_cell_measurement_theta_min 13.29
_cell_volume 2136.7(15)
_computing_cell_refinement 'MSC/AFC Diffractometer Control'
_computing_data_collection 'MSC/AFC Diffractometer Control'
_computing_data_reduction TeXsan
_computing_molecular_graphics ORTEP
_computing_structure_refinement 'SHELXL-97 (Sheldrick, 1997)'
_computing_structure_solution 'SHELXS-97 (Sheldrick, 1990)'
_diffrn_ambient_temperature 293(2)
_diffrn_measured_fraction_theta_full 0.999
_diffrn_measured_fraction_theta_max 0.999
_diffrn_measurement_device_type 'Rigaku AFC6S'
_diffrn_measurement_method \w-2\q
_diffrn_radiation_monochromator graphite
_diffrn_radiation_source 'fine-focus sealed tube'
_diffrn_radiation_type MoK\a
_diffrn_radiation_wavelength 0.71073
_diffrn_reflns_av_R_equivalents 0.0362
_diffrn_reflns_av_sigmaI/netI 0.0950
_diffrn_reflns_limit_h_max 0
_diffrn_reflns_limit_h_min -17
_diffrn_reflns_limit_k_max 18
_diffrn_reflns_limit_k_min -19
_diffrn_reflns_limit_l_max 13
_diffrn_reflns_limit_l_min -13
_diffrn_reflns_number 10199
_diffrn_reflns_theta_full 27.50
_diffrn_reflns_theta_max 27.50
_diffrn_reflns_theta_min 1.52
_diffrn_standards_decay_% -4.099
_diffrn_standards_interval_count 150
_diffrn_standards_number 3
_exptl_absorpt_coefficient_mu 2.744
_exptl_absorpt_correction_T_max 0.9998
_exptl_absorpt_correction_T_min 0.5406
_exptl_absorpt_correction_type psi-scan
_exptl_crystal_colour orange
_exptl_crystal_density_diffrn 1.734
_exptl_crystal_density_method 'not measured'
_exptl_crystal_description prismatic
_exptl_crystal_F_000 1112
_exptl_crystal_size_max 0.400
_exptl_crystal_size_mid 0.350
_exptl_crystal_size_min 0.150
_refine_diff_density_max 0.687
_refine_diff_density_min -0.661
_refine_diff_density_rms 0.102
_refine_ls_extinction_method none
_refine_ls_goodness_of_fit_ref 1.011
_refine_ls_hydrogen_treatment mixed
_refine_ls_matrix_type full
_refine_ls_number_parameters 533
_refine_ls_number_reflns 9796
_refine_ls_number_restraints 0
_refine_ls_restrained_S_all 1.011
_refine_ls_R_factor_all 0.1330
_refine_ls_R_factor_gt 0.0506
_refine_ls_shift/su_max 0.101
_refine_ls_shift/su_mean 0.005
_refine_ls_structure_factor_coef Fsqd
_refine_ls_weighting_details 'calc w=1/[\s^2^(Fo^2^)+(0.0544P)^2^+0.0000P] where P=(Fo^2^+2Fc^2^)/3'
_refine_ls_weighting_scheme calc
_refine_ls_wR_factor_gt 0.1098
_refine_ls_wR_factor_ref 0.1349
_reflns_number_gt 5299
_reflns_number_total 9796
_reflns_threshold_expression >2sigma(I)
_cod_data_source_file om000673q.cif
_cod_data_source_block '[Fp2Ga.bpy][Fp2GaCl2].AN'
_cod_database_code 4077633

loop_
_symmetry_equiv_pos_as_xyz
'x, y, z'
'-x, -y, -z'

loop_
_atom_site_label
_atom_site_type_symbol
_atom_site_fract_x
_atom_site_fract_y
_atom_site_fract_z
_atom_site_U_iso_or_equiv
_atom_site_adp_type
_atom_site_occupancy
_atom_site_symmetry_multiplicity
_atom_site_calc_flag
_atom_site_refinement_flags
Ga1 Ga 0.48126(4) 0.26784(4) 0.81684(6) 0.03655(16) Uani 1 1 d .
Fe1 Fe 0.46005(6) 0.37727(5) 0.65453(8) 0.0430(2) Uani 1 1 d .
Fe2 Fe 0.44790(7) 0.28158(6) 1.03023(9) 0.0525(3) Uani 1 1 d .
O1 O 0.6288(4) 0.4461(4) 0.7905(6) 0.0890(18) Uani 1 1 d .
O2 O 0.5829(4) 0.2325(4) 0.5251(5) 0.0828(16) Uani 1 1 d .
O3 O 0.5779(5) 0.4117(5) 1.0569(6) 0.110(2) Uani 1 1 d .
O4 O 0.2665(4) 0.4152(4) 0.9577(6) 0.0897(18) Uani 1 1 d .
N1 N 0.4509(4) 0.1462(3) 0.7266(5) 0.0468(12) Uani 1 1 d .
N2 N 0.6226(4) 0.1856(3) 0.8263(4) 0.0436(12) Uani 1 1 d .
C1 C 0.5603(5) 0.4178(4) 0.7392(7) 0.0577(18) Uani 1 1 d .
C2 C 0.5340(5) 0.2901(5) 0.5773(6) 0.0548(17) Uani 1 1 d .
C3 C 0.5252(5) 0.3602(6) 1.0424(7) 0.067(2) Uani 1 1 d .
C4 C 0.3400(5) 0.3618(5) 0.9839(7) 0.0604(18) Uani 1 1 d .
C5 C 0.3606(6) 0.1336(4) 0.6731(7) 0.0634(19) Uani 1 1 d .
H5 H 0.3062 0.1821 0.6724 0.076 Uiso 1 1 calc R
C6 C 0.3458(7) 0.0496(5) 0.6182(7) 0.075(2) Uani 1 1 d .
H6 H 0.2822 0.0421 0.5810 0.090 Uiso 1 1 calc R
C7 C 0.4254(8) -0.0211(5) 0.6196(7) 0.081(3) Uani 1 1 d .
H7 H 0.4164 -0.0781 0.5853 0.097 Uiso 1 1 calc R
C8 C 0.5192(7) -0.0080(4) 0.6719(7) 0.069(2) Uani 1 1 d .
H8 H 0.5742 -0.0559 0.6731 0.083 Uiso 1 1 calc R
C9 C 0.5311(5) 0.0771(4) 0.7229(5) 0.0468(15) Uani 1 1 d .
C10 C 0.7072(5) 0.2124(5) 0.8805(6) 0.0556(17) Uani 1 1 d .
H10 H 0.7027 0.2718 0.9137 0.067 Uiso 1 1 calc R
C11 C 0.8001(5) 0.1559(6) 0.8891(7) 0.075(2) Uani 1 1 d .
H11 H 0.8579 0.1759 0.9260 0.090 Uiso 1 1 calc R
C12 C 0.8027(6) 0.0678(6) 0.8401(9) 0.086(3) Uani 1 1 d .
H12 H 0.8640 0.0274 0.8444 0.103 Uiso 1 1 calc R
C13 C 0.7196(6) 0.0390(5) 0.7864(8) 0.073(2) Uani 1 1 d .
H13 H 0.7234 -0.0207 0.7540 0.088 Uiso 1 1 calc R
C14 C 0.6273(5) 0.0991(4) 0.7793(6) 0.0481(16) Uani 1 1 d .
C15 C 0.3055(5) 0.3944(4) 0.6601(7) 0.0595(18) Uani 1 1 d .
H15 H 0.2766 0.3613 0.7093 0.071 Uiso 1 1 calc R
C16 C 0.3373(5) 0.4766(4) 0.6949(8) 0.065(2) Uani 1 1 d .
H16 H 0.3338 0.5079 0.7722 0.078 Uiso 1 1 calc R
C17 C 0.3760(5) 0.5042(5) 0.5915(9) 0.075(2) Uani 1 1 d .
H17 H 0.4022 0.5565 0.5894 0.090 Uiso 1 1 calc R
C18 C 0.3676(6) 0.4394(6) 0.4947(8) 0.075(2) Uani 1 1 d .
H18 H 0.3865 0.4408 0.4156 0.090 Uiso 1 1 calc R
C19 C 0.3255(5) 0.3713(5) 0.5370(7) 0.0629(19) Uani 1 1 d .
H19 H 0.3128 0.3191 0.4907 0.075 Uiso 1 1 calc R
C20 C 0.4132(13) 0.2349(7) 1.1917(13) 0.116(5) Uani 1 1 d .
H20 H 0.3730 0.2719 1.2438 0.139 Uiso 1 1 calc R
C21 C 0.5126(14) 0.2232(11) 1.2030(13) 0.140(5) Uani 1 1 d .
H21 H 0.5537 0.2494 1.2660 0.167 Uiso 1 1 calc R
C22 C 0.5427(11) 0.1684(11) 1.1102(18) 0.144(7) Uani 1 1 d .
H22 H 0.6090 0.1513 1.0971 0.173 Uiso 1 1 calc R
C23 C 0.4661(17) 0.1403(6) 1.0368(10) 0.132(6) Uani 1 1 d .
H23 H 0.4688 0.1011 0.9661 0.158 Uiso 1 1 calc R
C24 C 0.3805(8) 0.1823(9) 1.0891(15) 0.111(4) Uani 1 1 d .
H24 H 0.3149 0.1760 1.0604 0.134 Uiso 1 1 calc R
Ga2 Ga 0.03915(5) 0.24561(4) 0.29263(6) 0.03935(17) Uani 1 1 d .
Fe3 Fe 0.02133(7) 0.38701(5) 0.18403(8) 0.0428(2) Uani 1 1 d .
Fe4 Fe -0.03823(6) 0.22074(6) 0.47256(9) 0.0479(2) Uani 1 1 d .
Cl1 Cl 0.00104(13) 0.13374(10) 0.14277(17) 0.0606(5) Uani 1 1 d .
Cl2 Cl 0.21280(11) 0.19282(9) 0.34656(15) 0.0476(4) Uani 1 1 d .
O5 O 0.1232(4) 0.2735(3) -0.0027(5) 0.0845(17) Uani 1 1 d .
O6 O -0.1731(4) 0.3580(4) 0.0660(6) 0.0884(18) Uani 1 1 d .
O7 O 0.0851(4) 0.0401(3) 0.4554(5) 0.0760(16) Uani 1 1 d .
O8 O 0.1226(4) 0.2855(3) 0.6346(5) 0.0738(14) Uani 1 1 d .
C25 C 0.0820(5) 0.3166(4) 0.0724(6) 0.0536(16) Uani 1 1 d .
C26 C -0.0944(5) 0.3682(4) 0.1149(7) 0.0553(17) Uani 1 1 d .
C27 C 0.0359(5) 0.1120(4) 0.4599(7) 0.0553(17) Uani 1 1 d .
C28 C 0.0563(5) 0.2610(4) 0.5671(7) 0.0518(16) Uani 1 1 d .
C29 C 0.0823(6) 0.4372(4) 0.3593(6) 0.0589(18) Uani 1 1 d .
H29 H 0.1034 0.4034 0.4322 0.071 Uiso 1 1 calc R
C30 C -0.0143(6) 0.4883(4) 0.3215(7) 0.0625(19) Uani 1 1 d .
H30 H -0.0688 0.4939 0.3641 0.075 Uiso 1 1 calc R
C31 C -0.0135(6) 0.5297(4) 0.2072(7) 0.067(2) Uani 1 1 d .
H31 H -0.0678 0.5675 0.1613 0.080 Uiso 1 1 calc R
C32 C 0.0810(6) 0.5047(4) 0.1747(7) 0.0624(19) Uani 1 1 d .
H32 H 0.1018 0.5231 0.1039 0.075 Uiso 1 1 calc R
C33 C 0.1409(6) 0.4458(4) 0.2688(7) 0.0617(18) Uani 1 1 d .
H33 H 0.2077 0.4179 0.2697 0.074 Uiso 1 1 calc R
C34 C -0.1739(6) 0.2758(13) 0.3661(12) 0.126(5) Uani 1 1 d .
H34 H -0.1806 0.2946 0.2836 0.151 Uiso 1 1 calc R
C35 C -0.1587(7) 0.3275(7) 0.4765(18) 0.121(5) Uani 1 1 d .
H35 H -0.1528 0.3886 0.4809 0.145 Uiso 1 1 calc R
C36 C -0.1537(7) 0.2747(10) 0.5785(11) 0.108(3) Uani 1 1 d .
H36 H -0.1434 0.2932 0.6631 0.130 Uiso 1 1 calc R
C37 C -0.1663(6) 0.1913(7) 0.5331(12) 0.093(3) Uani 1 1 d .
H37 H -0.1675 0.1427 0.5825 0.111 Uiso 1 1 calc R
C38 C -0.1770(6) 0.1882(8) 0.4065(14) 0.105(4) Uani 1 1 d .
H38 H -0.1851 0.1373 0.3544 0.126 Uiso 1 1 calc R
N3 N 0.2621(9) 0.0081(10) 0.8802(13) 0.193(6) Uani 1 1 d .
C39 C 0.0805(7) 0.0828(6) 0.8233(9) 0.092(3) Uani 1 1 d .
H39A H 0.0568 0.1146 0.8964 0.138 Uiso 1 1 calc R
H39B H 0.0413 0.0374 0.7937 0.138 Uiso 1 1 calc R
H39C H 0.0744 0.1256 0.7580 0.138 Uiso 1 1 calc R
C40 C 0.1815(9) 0.0400(8) 0.8555(11) 0.105(3) Uani 1 1 d .

loop_
_atom_site_aniso_label
_atom_site_aniso_U_11
_atom_site_aniso_U_22
_atom_site_aniso_U_33
_atom_site_aniso_U_23
_atom_site_aniso_U_13
_atom_site_aniso_U_12
Ga1 0.0361(3) 0.0308(3) 0.0400(4) 0.0022(3) 0.0047(3) -0.0007(2)
Fe1 0.0447(5) 0.0360(4) 0.0455(5) 0.0074(4) -0.0021(4) -0.0069(4)
Fe2 0.0524(5) 0.0563(5) 0.0454(6) 0.0058(4) 0.0150(4) 0.0041(4)
O1 0.075(4) 0.100(4) 0.095(4) 0.018(3) -0.017(3) -0.045(3)
O2 0.098(4) 0.076(3) 0.068(4) -0.015(3) 0.029(3) 0.004(3)
O3 0.110(5) 0.119(5) 0.102(5) -0.045(4) -0.001(4) -0.054(4)
O4 0.065(3) 0.081(4) 0.116(5) 0.021(3) 0.030(3) 0.021(3)
N1 0.056(3) 0.037(3) 0.046(3) 0.004(2) 0.000(3) -0.011(2)
N2 0.042(3) 0.042(3) 0.041(3) 0.003(2) 0.003(2) 0.004(2)
C1 0.050(4) 0.058(4) 0.068(5) 0.013(3) 0.002(4) -0.021(3)
C2 0.059(4) 0.060(4) 0.042(4) 0.007(3) 0.001(3) -0.007(3)
C3 0.057(4) 0.087(5) 0.053(5) -0.027(4) 0.005(4) -0.019(4)
C4 0.049(4) 0.064(4) 0.068(5) 0.004(4) 0.022(4) -0.001(3)
C5 0.078(5) 0.046(4) 0.068(5) 0.011(3) -0.001(4) -0.022(3)
C6 0.107(7) 0.073(5) 0.057(5) 0.004(4) -0.005(4) -0.058(5)
C7 0.144(8) 0.043(4) 0.062(5) -0.002(4) 0.016(5) -0.036(5)
C8 0.113(7) 0.041(4) 0.054(5) -0.003(3) 0.024(5) -0.011(4)
C9 0.074(4) 0.032(3) 0.031(3) 0.005(2) 0.012(3) 0.001(3)
C10 0.049(4) 0.060(4) 0.050(4) 0.006(3) 0.002(3) 0.005(3)
C11 0.053(4) 0.091(6) 0.069(5) 0.014(4) -0.002(4) 0.011(4)
C12 0.049(5) 0.098(7) 0.097(7) 0.030(5) 0.015(5) 0.031(5)
C13 0.084(6) 0.046(4) 0.080(6) 0.012(4) 0.032(5) 0.026(4)
C14 0.060(4) 0.041(3) 0.037(3) 0.009(3) 0.013(3) 0.011(3)
C15 0.048(4) 0.050(4) 0.078(5) 0.015(4) 0.001(4) -0.005(3)
C16 0.048(4) 0.045(4) 0.086(6) -0.001(4) -0.011(4) 0.008(3)
C17 0.059(5) 0.041(4) 0.117(7) 0.038(4) -0.016(5) -0.008(3)
C18 0.070(5) 0.086(6) 0.062(5) 0.033(4) -0.017(4) -0.013(4)
C19 0.062(4) 0.062(4) 0.055(5) 0.007(4) -0.013(4) -0.006(4)
C20 0.172(12) 0.082(7) 0.108(9) 0.018(6) 0.102(9) 0.010(8)
C21 0.163(14) 0.187(15) 0.073(8) 0.073(9) -0.030(9) -0.065(12)
C22 0.131(11) 0.147(13) 0.141(14) 0.098(11) 0.072(10) 0.073(10)
C23 0.29(2) 0.051(5) 0.061(7) 0.021(5) 0.061(10) -0.003(9)
C24 0.090(7) 0.101(8) 0.152(12) 0.070(8) 0.003(8) -0.032(7)
Ga2 0.0411(4) 0.0314(3) 0.0435(4) 0.0055(3) 0.0051(3) -0.0022(3)
Fe3 0.0528(5) 0.0325(4) 0.0402(5) 0.0061(3) 0.0023(4) -0.0043(4)
Fe4 0.0438(5) 0.0414(5) 0.0601(6) 0.0112(4) 0.0159(4) -0.0032(4)
Cl1 0.0724(11) 0.0417(8) 0.0602(11) -0.0035(7) -0.0063(9) -0.0087(8)
Cl2 0.0411(8) 0.0427(8) 0.0565(10) 0.0017(7) 0.0073(7) -0.0028(6)
O5 0.117(5) 0.065(3) 0.079(4) -0.016(3) 0.050(4) -0.013(3)
O6 0.069(4) 0.079(4) 0.107(5) 0.014(3) -0.024(3) -0.017(3)
O7 0.070(3) 0.040(3) 0.120(5) 0.021(3) 0.026(3) -0.002(2)
O8 0.077(4) 0.072(3) 0.072(4) -0.007(3) 0.010(3) -0.017(3)
C25 0.064(4) 0.053(4) 0.045(4) 0.004(3) 0.003(3) -0.017(3)
C26 0.056(4) 0.045(3) 0.060(5) 0.015(3) 0.001(4) -0.002(3)
C27 0.052(4) 0.045(4) 0.076(5) 0.018(3) 0.017(3) -0.015(3)
C28 0.062(4) 0.040(3) 0.056(4) 0.002(3) 0.022(4) -0.007(3)
C29 0.085(5) 0.044(3) 0.045(4) 0.004(3) -0.003(4) -0.015(4)
C30 0.080(5) 0.043(4) 0.065(5) -0.013(3) 0.023(4) -0.009(3)
C31 0.092(6) 0.035(3) 0.059(5) 0.002(3) -0.015(4) -0.002(3)
C32 0.091(6) 0.048(4) 0.058(5) 0.004(3) 0.015(4) -0.034(4)
C33 0.069(5) 0.053(4) 0.062(5) 0.003(3) 0.001(4) -0.015(3)
C34 0.036(5) 0.232(16) 0.107(9) 0.106(10) 0.012(5) 0.011(7)
C35 0.054(6) 0.072(6) 0.240(17) 0.041(9) 0.051(9) 0.013(5)
C36 0.080(7) 0.136(10) 0.111(9) -0.027(8) 0.051(6) -0.005(7)
C37 0.071(6) 0.092(7) 0.124(9) 0.026(6) 0.041(6) -0.010(5)
C38 0.051(5) 0.127(9) 0.141(11) -0.050(8) 0.035(6) -0.029(5)
N3 0.134(9) 0.238(14) 0.214(14) 0.078(11) 0.090(10) 0.021(10)
C39 0.112(8) 0.082(6) 0.095(7) 0.001(5) 0.039(6) -0.033(6)
C40 0.105(8) 0.111(8) 0.110(9) 0.019(6) 0.050(8) -0.021(7)

loop_
_atom_type_symbol
_atom_type_description
_atom_type_scat_dispersion_real
_atom_type_scat_dispersion_imag
_atom_type_scat_source
C C 0.0033 0.0016 'International Tables Vol C Tables 4.2.6.8 and 6.1.1.4'
H H 0.0000 0.0000 'International Tables Vol C Tables 4.2.6.8 and 6.1.1.4'
Ga Ga 0.2307 1.6083 'International Tables Vol C Tables 4.2.6.8 and 6.1.1.4'
Fe Fe 0.3463 0.8444 'International Tables Vol C Tables 4.2.6.8 and 6.1.1.4'
Cl Cl 0.1484 0.1585 'International Tables Vol C Tables 4.2.6.8 and 6.1.1.4'
O O 0.0106 0.0060 'International Tables Vol C Tables 4.2.6.8 and 6.1.1.4'
N N 0.0061 0.0033 'International Tables Vol C Tables 4.2.6.8 and 6.1.1.4'

loop_
_geom_angle_atom_site_label_1
_geom_angle_atom_site_label_2
_geom_angle_atom_site_label_3
_geom_angle
_geom_angle_publ_flag
N2 Ga1 N1 77.4(2) yes
N2 Ga1 Fe2 104.81(14) yes
N1 Ga1 Fe2 112.16(15) yes
N2 Ga1 Fe1 108.84(15) yes
N1 Ga1 Fe1 106.78(14) yes
Fe2 Ga1 Fe1 132.81(5) yes
C1 Fe1 C2 94.4(3) yes
C1 Fe1 C19 162.0(3) ?
C2 Fe1 C19 96.5(3) ?
C1 Fe1 C17 97.0(3) ?
C2 Fe1 C17 130.9(4) ?
C19 Fe1 C17 65.0(3) ?
C1 Fe1 C16 102.7(3) ?
C2 Fe1 C16 161.2(3) ?
C19 Fe1 C16 65.1(3) ?
C17 Fe1 C16 39.7(3) ?
C1 Fe1 C18 124.8(3) ?
C2 Fe1 C18 98.4(3) ?
C19 Fe1 C18 39.1(3) ?
C17 Fe1 C18 38.4(3) ?
C16 Fe1 C18 65.4(3) ?
C1 Fe1 C15 136.9(3) ?
C2 Fe1 C15 127.3(3) ?
C19 Fe1 C15 39.1(3) ?
C17 Fe1 C15 65.8(3) ?
C16 Fe1 C15 38.8(3) ?
C18 Fe1 C15 65.7(3) ?
C1 Fe1 Ga1 87.7(2) yes
C2 Fe1 Ga1 84.9(2) yes
C19 Fe1 Ga1 107.5(2) ?
C17 Fe1 Ga1 142.9(3) ?
C16 Fe1 Ga1 103.3(2) ?
C18 Fe1 Ga1 146.6(2) ?
C15 Fe1 Ga1 85.8(2) ?
C3 Fe2 C4 93.9(3) yes
C3 Fe2 C22 102.3(6) ?
C4 Fe2 C22 161.1(5) ?
C3 Fe2 C20 120.0(6) ?
C4 Fe2 C20 100.5(4) ?
C22 Fe2 C20 62.9(4) ?
C3 Fe2 C23 136.6(7) ?
C4 Fe2 C23 128.9(7) ?
C22 Fe2 C23 37.8(5) ?
C20 Fe2 C23 65.1(4) ?
C3 Fe2 C24 157.5(5) ?
C4 Fe2 C24 97.8(4) ?
C22 Fe2 C24 63.7(5) ?
C20 Fe2 C24 38.9(4) ?
C23 Fe2 C24 39.5(5) ?
C3 Fe2 C21 94.3(5) ?
C4 Fe2 C21 132.8(7) ?
C22 Fe2 C21 37.1(5) ?
C20 Fe2 C21 37.5(5) ?
C23 Fe2 C21 63.6(5) ?
C24 Fe2 C21 63.7(5) ?
C3 Fe2 Ga1 82.0(2) yes
C4 Fe2 Ga1 89.6(2) yes
C22 Fe2 Ga1 102.1(5) ?
C20 Fe2 Ga1 154.6(4) ?
C23 Fe2 Ga1 90.4(3) ?
C24 Fe2 Ga1 117.0(5) ?
C21 Fe2 Ga1 137.5(6) ?
C5 N1 C9 119.4(5) ?
C5 N1 Ga1 124.8(4) ?
C9 N1 Ga1 115.8(4) ?
C10 N2 C14 119.4(5) ?
C10 N2 Ga1 123.9(4) ?
C14 N2 Ga1 116.6(4) ?
O1 C1 Fe1 176.6(7) yes
O2 C2 Fe1 179.5(7) yes
O3 C3 Fe2 176.5(8) yes
O4 C4 Fe2 177.1(7) yes
N1 C5 C6 121.5(7) ?
C7 C6 C5 119.2(8) ?
C6 C7 C8 119.6(7) ?
C7 C8 C9 119.4(7) ?
N1 C9 C8 120.8(7) ?
N1 C9 C14 115.2(5) ?
C8 C9 C14 124.0(6) ?
N2 C10 C11 123.1(7) ?
C10 C11 C12 116.3(8) ?
C13 C12 C11 122.0(7) ?
C12 C13 C14 119.4(7) ?
N2 C14 C13 119.8(7) ?
N2 C14 C9 114.9(5) ?
C13 C14 C9 125.3(6) ?
C19 C15 C16 107.0(7) ?
C19 C15 Fe1 69.6(4) ?
C16 C15 Fe1 70.1(4) ?
C15 C16 C17 108.1(7) ?
C15 C16 Fe1 71.1(4) ?
C17 C16 Fe1 70.2(4) ?
C18 C17 C16 108.0(7) ?
C18 C17 Fe1 71.1(4) ?
C16 C17 Fe1 70.1(4) ?
C17 C18 C19 107.7(8) ?
C17 C18 Fe1 70.5(4) ?
C19 C18 Fe1 69.7(4) ?
C15 C19 C18 109.2(7) ?
C15 C19 Fe1 71.4(4) ?
C18 C19 Fe1 71.3(4) ?
C21 C20 C24 108.1(11) ?
C21 C20 Fe2 71.8(6) ?
C24 C20 Fe2 71.1(6) ?
C22 C21 C20 108.5(14) ?
C22 C21 Fe2 70.2(6) ?
C20 C21 Fe2 70.6(6) ?
C21 C22 C23 111.5(14) ?
C21 C22 Fe2 72.7(7) ?
C23 C22 Fe2 72.1(7) ?
C22 C23 C24 105.5(11) ?
C22 C23 Fe2 70.1(7) ?
C24 C23 Fe2 70.5(6) ?
C20 C24 C23 106.3(11) ?
C20 C24 Fe2 70.0(6) ?
C23 C24 Fe2 70.1(6) ?
Cl1 Ga2 Cl2 100.04(7) yes
Cl1 Ga2 Fe3 108.00(6) yes
Cl2 Ga2 Fe3 105.29(6) yes
Cl1 Ga2 Fe4 105.02(7) yes
Cl2 Ga2 Fe4 107.37(6) yes
Fe3 Ga2 Fe4 127.81(4) yes
C26 Fe3 C25 92.7(3) ?
C26 Fe3 C33 164.7(3) ?
C25 Fe3 C33 98.1(3) ?
C26 Fe3 C30 102.6(3) ?
C25 Fe3 C30 163.2(3) ?
C33 Fe3 C30 65.7(3) ?
C26 Fe3 C29 136.0(3) ?
C25 Fe3 C29 129.0(3) ?
C33 Fe3 C29 38.9(3) ?
C30 Fe3 C29 39.2(3) ?
C26 Fe3 C31 99.2(3) ?
C25 Fe3 C31 131.5(3) ?
C33 Fe3 C31 65.5(3) ?
C30 Fe3 C31 39.4(3) ?
C29 Fe3 C31 65.6(3) ?
C26 Fe3 C32 127.7(3) ?
C25 Fe3 C32 99.6(3) ?
C33 Fe3 C32 39.7(3) ?
C30 Fe3 C32 65.4(3) ?
C29 Fe3 C32 65.6(3) ?
C31 Fe3 C32 38.3(3) ?
C26 Fe3 Ga2 86.3(2) yes
C25 Fe3 Ga2 84.3(2) yes
C33 Fe3 Ga2 105.6(2) ?
C30 Fe3 Ga2 103.6(2) ?
C29 Fe3 Ga2 84.94(19) ?
C31 Fe3 Ga2 142.9(2) ?
C32 Fe3 Ga2 145.2(2) ?
C28 Fe4 C27 92.3(3) ?
C28 Fe4 C35 102.9(5) ?
C27 Fe4 C35 163.1(4) ?
C28 Fe4 C34 137.0(6) ?
C27 Fe4 C34 128.8(6) ?
C35 Fe4 C34 39.2(4) ?
C28 Fe4 C38 161.4(4) ?
C27 Fe4 C38 98.6(4) ?
C35 Fe4 C38 64.8(4) ?
C34 Fe4 C38 39.9(4) ?
C28 Fe4 C36 98.0(4) ?
C27 Fe4 C36 132.9(5) ?
C35 Fe4 C36 38.4(4) ?
C34 Fe4 C36 65.2(4) ?
C38 Fe4 C36 63.6(4) ?
C28 Fe4 C37 125.5(4) ?
C27 Fe4 C37 102.1(3) ?
C35 Fe4 C37 63.1(4) ?
C34 Fe4 C37 64.4(4) ?
C38 Fe4 C37 37.3(4) ?
C36 Fe4 C37 37.1(4) ?
C28 Fe4 Ga2 87.6(2) yes
C27 Fe4 Ga2 81.5(2) yes
C35 Fe4 Ga2 106.1(5) ?
C34 Fe4 Ga2 86.8(3) ?
C38 Fe4 Ga2 108.9(4) ?
C36 Fe4 Ga2 144.5(4) ?
C37 Fe4 Ga2 146.1(4) ?
O5 C25 Fe3 177.1(6) yes
O6 C26 Fe3 177.8(6) yes
O7 C27 Fe4 178.0(7) yes
O8 C28 Fe4 177.4(6) yes
C33 C29 C30 108.1(6) ?
C33 C29 Fe3 70.2(4) ?
C30 C29 Fe3 70.2(4) ?
C31 C30 C29 107.5(7) ?
C31 C30 Fe3 70.5(4) ?
C29 C30 Fe3 70.5(4) ?
C32 C31 C30 108.7(6) ?
C32 C31 Fe3 71.2(4) ?
C30 C31 Fe3 70.1(4) ?
C31 C32 C33 107.6(7) ?
C31 C32 Fe3 70.5(4) ?
C33 C32 Fe3 69.4(4) ?
C29 C33 C32 108.1(7) ?
C29 C33 Fe3 71.0(4) ?
C32 C33 Fe3 71.0(4) ?
C35 C34 C38 104.8(10) ?
C35 C34 Fe4 70.0(6) ?
C38 C34 Fe4 70.3(5) ?
C36 C35 C34 109.5(11) ?
C36 C35 Fe4 72.6(5) ?
C34 C35 Fe4 70.8(6) ?
C37 C36 C35 107.2(11) ?
C37 C36 Fe4 71.8(5) ?
C35 C36 Fe4 68.9(5) ?
C38 C37 C36 110.4(10) ?
C38 C37 Fe4 69.8(5) ?
C36 C37 Fe4 71.1(6) ?
C37 C38 C34 108.1(10) ?
C37 C38 Fe4 72.9(6) ?
C34 C38 Fe4 69.7(5) ?
N3 C40 C39 178.2(14) ?

loop_
_geom_bond_atom_site_label_1
_geom_bond_atom_site_label_2
_geom_bond_distance
_geom_bond_publ_flag
Ga1 N2 2.074(5) yes
Ga1 N1 2.091(5) yes
Ga1 Fe2 2.3969(16) yes
Ga1 Fe1 2.4037(14) yes
Fe1 C1 1.725(7) yes
Fe1 C2 1.738(7) yes
Fe1 C19 2.085(7) ?
Fe1 C17 2.097(6) ?
Fe1 C16 2.096(6) ?
Fe1 C18 2.105(7) ?
Fe1 C15 2.108(7) ?
Fe2 C3 1.728(8) yes
Fe2 C4 1.733(7) yes
Fe2 C22 2.052(10) ?
Fe2 C20 2.068(9) ?
Fe2 C23 2.078(9) ?
Fe2 C24 2.083(9) ?
Fe2 C21 2.082(10) ?
O1 C1 1.158(7) yes
O2 C2 1.156(7) yes
O3 C3 1.149(9) yes
O4 C4 1.161(7) yes
N1 C5 1.331(8) ?
N1 C9 1.353(7) ?
N2 C10 1.342(8) ?
N2 C14 1.350(7) ?
C5 C6 1.391(9) ?
C6 C7 1.359(11) ?
C7 C8 1.374(11) ?
C8 C9 1.383(8) ?
C9 C14 1.460(9) ?
C10 C11 1.376(9) ?
C11 C12 1.381(11) ?
C12 C13 1.339(11) ?
C13 C14 1.395(8) ?
C15 C19 1.402(10) ?
C15 C16 1.396(9) ?
C16 C17 1.424(11) ?
C17 C18 1.382(11) ?
C18 C19 1.402(10) ?
C20 C21 1.334(16) ?
C20 C24 1.381(15) ?
C21 C22 1.315(17) ?
C22 C23 1.336(18) ?
C23 C24 1.405(16) ?
Ga2 Cl1 2.3251(19) yes
Ga2 Cl2 2.3537(19) yes
Ga2 Fe3 2.4234(13) yes
Ga2 Fe4 2.4359(15) yes
Fe3 C26 1.719(7) yes
Fe3 C25 1.748(7) yes
Fe3 C33 2.082(7) ?
Fe3 C30 2.088(6) ?
Fe3 C29 2.092(7) ?
Fe3 C31 2.094(6) ?
Fe3 C32 2.103(6) ?
Fe4 C28 1.705(8) yes
Fe4 C27 1.743(7) yes
Fe4 C35 2.059(9) ?
Fe4 C34 2.069(8) ?
Fe4 C38 2.077(9) ?
Fe4 C36 2.106(9) ?
Fe4 C37 2.116(9) ?
O5 C25 1.150(7) yes
O6 C26 1.163(8) yes
O7 C27 1.150(7) yes
O8 C28 1.178(8) yes
C29 C33 1.389(10) ?
C29 C30 1.404(9) ?
C30 C31 1.409(10) ?
C31 C32 1.378(10) ?
C32 C33 1.420(9) ?
C34 C35 1.384(16) ?
C34 C38 1.415(15) ?
C35 C36 1.372(15) ?
C36 C37 1.343(13) ?
C37 C38 1.342(14) ?
N3 C40 1.113(14) ?
C39 C40 1.408(13) ?
